data_7212774
loop_
_publ_author_name
'Tohaya, Taichi'
'Katagiri, Kosuke'
'Katoh, Junya'
'Masu, Hyuma'
'Tominaga, Masahide'
'Azumaya, Isao'

_publ_section_title
;
 Polymorphism or pseudopolymorphism of a macrocyclic compound: helical
 structure, layered structure and pseudorotaxane constructed by weak
 intermolecular interactions
;
_journal_issue 11
_journal_name_full CrystEngComm
_journal_page_first 3493
_journal_paper_doi 10.1039/c0ce00058b
_journal_volume 12
_journal_year 2010
_chemical_formula_sum 'C54 H56'
_chemical_formula_weight 704.99
_chemical_name_systematic
;
?
;
_space_group_IT_number 2
_symmetry_cell_setting triclinic
_symmetry_space_group_name_Hall '-P 1'
_symmetry_space_group_name_H-M 'P -1'
_atom_sites_solution_hydrogens geom
_atom_sites_solution_primary direct
_atom_sites_solution_secondary difmap
_audit_creation_method SHELXL-97
_cell_angle_alpha 77.181(12)
_cell_angle_beta 74.946(11)
_cell_angle_gamma 62.186(9)
_cell_formula_units_Z 4
_cell_length_a 14.762(9)
_cell_length_b 15.100(9)
_cell_length_c 22.115(13)
_cell_measurement_reflns_used 1115
_cell_measurement_temperature 150
_cell_measurement_theta_max 27.50
_cell_measurement_theta_min 2.64
_cell_volume 4181(4)
_computing_cell_refinement 'APEX2 (Bruker AXS, 2006)'
_computing_data_collection 'APEX2 (Bruker AXS, 2006)'
_computing_data_reduction 'SAINT (Bruker AXS, 2004)'
_computing_molecular_graphics 'XSHEL (Bruker AXS,2002)'
_computing_publication_material 'XCIF (Bruker AXS, 2001)'
_computing_structure_refinement 'SHELXL-97 (Sheldrick, 1997)'
_computing_structure_solution 'SHELXS-97 (Sheldrick, 1997)'
_diffrn_ambient_temperature 150
_diffrn_detector_area_resol_mean 8.333
_diffrn_measured_fraction_theta_full 0.983
_diffrn_measured_fraction_theta_max 0.941
_diffrn_measurement_device_type 'Bruker APEXII CCD area detector'
_diffrn_measurement_method 'phi and omega scans'
_diffrn_radiation_monochromator graphite
_diffrn_radiation_source 'fine-focus sealed tube'
_diffrn_radiation_type MoK\a
_diffrn_radiation_wavelength 0.71073
_diffrn_reflns_av_R_equivalents 0.0912
_diffrn_reflns_av_sigmaI/netI 0.4129
_diffrn_reflns_limit_h_max 19
_diffrn_reflns_limit_h_min -18
_diffrn_reflns_limit_k_max 19
_diffrn_reflns_limit_k_min -17
_diffrn_reflns_limit_l_max 28
_diffrn_reflns_limit_l_min -20
_diffrn_reflns_number 25347
_diffrn_reflns_theta_full 25.00
_diffrn_reflns_theta_max 27.69
_diffrn_reflns_theta_min 0.96
_exptl_absorpt_coefficient_mu 0.063
_exptl_absorpt_correction_T_max 0.9876
_exptl_absorpt_correction_T_min 0.9814
_exptl_absorpt_correction_type empirical
_exptl_absorpt_process_details
;
SADABS Sheldrick 1996
;
_exptl_crystal_colour colorless
_exptl_crystal_density_diffrn 1.120
_exptl_crystal_density_method 'not measured'
_exptl_crystal_description prism
_exptl_crystal_F_000 1520
_exptl_crystal_size_max 0.30
_exptl_crystal_size_mid 0.20
_exptl_crystal_size_min 0.20
_refine_diff_density_max 0.700
_refine_diff_density_min -0.376
_refine_diff_density_rms 0.066
_refine_ls_extinction_method none
_refine_ls_goodness_of_fit_ref 0.802
_refine_ls_hydrogen_treatment constr
_refine_ls_matrix_type full
_refine_ls_number_parameters 989
_refine_ls_number_reflns 18414
_refine_ls_number_restraints 0
_refine_ls_restrained_S_all 0.802
_refine_ls_R_factor_all 0.2878
_refine_ls_R_factor_gt 0.0849
_refine_ls_shift/su_max 0.002
_refine_ls_shift/su_mean 0.000
_refine_ls_structure_factor_coef Fsqd
_refine_ls_weighting_details 'calc w=1/[\s^2^(Fo^2^)+(0.0687P)^2^+0.0000P] where P=(Fo^2^+2Fc^2^)/3'
_refine_ls_weighting_scheme calc
_refine_ls_wR_factor_gt 0.1836
_refine_ls_wR_factor_ref 0.2262
_reflns_number_gt 4012
_reflns_number_total 18414
_reflns_threshold_expression >2sigma(I)
_cod_data_source_file c0ce00058b.txt
_cod_data_source_block compound1c
_cod_depositor_comments
;
The following automatic conversions were performed:

'_symmetry_cell_setting' value 'Triclinic' changed to 'triclinic'
according to /home/saulius/struct/CIF-dictionaries/cif_core.dic
dictionary named 'cif_core.dic' version 2.4.2 from 2011-04-26.

Automatic conversion script
Id: cif_fix_values 1891 2012-01-12 08:04:46Z andrius 
;
_cod_original_sg_symbol_H-M 'P-1 '
_cod_database_code 7212774

loop_
_symmetry_equiv_pos_as_xyz
'x, y, z'
'-x, -y, -z'

loop_
_atom_site_label
_atom_site_type_symbol
_atom_site_fract_x
_atom_site_fract_y
_atom_site_fract_z
_atom_site_U_iso_or_equiv
_atom_site_adp_type
_atom_site_occupancy
_atom_site_symmetry_multiplicity
_atom_site_calc_flag
_atom_site_refinement_flags
C1 C 0.4535(3) 0.6096(3) 0.1609(2) 0.0493(15) Uani 1 1 d .
H1A H 0.4311 0.5572 0.1627 0.074 Uiso 1 1 calc R
H1B H 0.4326 0.6599 0.1245 0.074 Uiso 1 1 calc R
H1C H 0.4209 0.6423 0.1996 0.074 Uiso 1 1 calc R
C2 C 0.5719(3) 0.5619(4) 0.1546(2) 0.0370(13) Uani 1 1 d .
C3 C 0.6153(3) 0.6332(3) 0.1494(2) 0.0312(12) Uani 1 1 d .
C4 C 0.5923(3) 0.7182(4) 0.1067(3) 0.0453(15) Uani 1 1 d .
H4 H 0.5443 0.7326 0.0804 0.054 Uiso 1 1 calc R
C5 C 0.6363(4) 0.7838(4) 0.1001(2) 0.0431(14) Uani 1 1 d .
H5 H 0.6212 0.8395 0.0681 0.052 Uiso 1 1 calc R
C6 C 0.7031(3) 0.7691(3) 0.1403(2) 0.0347(13) Uani 1 1 d .
C7 C 0.7221(3) 0.6860(3) 0.1858(2) 0.0400(14) Uani 1 1 d .
H7 H 0.7658 0.6742 0.2144 0.048 Uiso 1 1 calc R
C8 C 0.6799(4) 0.6206(4) 0.1907(2) 0.0431(14) Uani 1 1 d .
H8 H 0.6945 0.5650 0.2229 0.052 Uiso 1 1 calc R
C9 C 0.7540(3) 0.8361(3) 0.1332(3) 0.0341(13) Uani 1 1 d .
C10 C 0.7758(4) 0.8880(4) 0.0752(3) 0.0462(15) Uani 1 1 d .
H10 H 0.7564 0.8818 0.0392 0.055 Uiso 1 1 calc R
C11 C 0.8261(4) 0.9491(4) 0.0696(3) 0.0469(15) Uani 1 1 d .
H11 H 0.8396 0.9843 0.0296 0.056 Uiso 1 1 calc R
C12 C 0.8567(3) 0.9597(3) 0.1211(3) 0.0365(13) Uani 1 1 d .
C13 C 0.8341(4) 0.9087(4) 0.1782(3) 0.0472(15) Uani 1 1 d .
H13 H 0.8543 0.9137 0.2143 0.057 Uiso 1 1 calc R
C14 C 0.7818(4) 0.8496(3) 0.1840(3) 0.0417(14) Uani 1 1 d .
H14 H 0.7647 0.8176 0.2244 0.050 Uiso 1 1 calc R
C15 C 0.9082(4) 1.0257(3) 0.1170(2) 0.0385(14) Uani 1 1 d .
C16 C 0.8338(4) 1.1342(3) 0.1226(3) 0.0575(17) Uani 1 1 d .
H16A H 0.7911 1.1407 0.1649 0.086 Uiso 1 1 calc R
H16B H 0.7887 1.1589 0.0911 0.086 Uiso 1 1 calc R
H16C H 0.8731 1.1742 0.1153 0.086 Uiso 1 1 calc R
C17 C 1.0674(4) 1.0489(3) 0.1152(3) 0.0591(17) Uani 1 1 d .
H17A H 1.0256 1.1204 0.1023 0.089 Uiso 1 1 calc R
H17B H 1.1346 1.0247 0.0864 0.089 Uiso 1 1 calc R
H17C H 1.0789 1.0406 0.1582 0.089 Uiso 1 1 calc R
C18 C 1.0097(4) 0.9882(3) 0.1133(2) 0.0386(14) Uani 1 1 d .
C19 C 1.0806(3) 0.8794(4) 0.1063(3) 0.0386(14) Uani 1 1 d .
C20 C 1.1312(3) 0.8146(3) 0.1551(2) 0.0434(14) Uani 1 1 d .
H20 H 1.1212 0.8397 0.1933 0.052 Uiso 1 1 calc R
C21 C 1.1961(3) 0.7140(3) 0.1483(2) 0.0390(14) Uani 1 1 d .
H21 H 1.2282 0.6708 0.1825 0.047 Uiso 1 1 calc R
C22 C 1.2154(3) 0.6745(3) 0.0924(2) 0.0339(13) Uani 1 1 d .
C23 C 1.1653(3) 0.7406(3) 0.0440(2) 0.0420(14) Uani 1 1 d .
H23 H 1.1769 0.7164 0.0052 0.050 Uiso 1 1 calc R
C24 C 1.0995(4) 0.8401(3) 0.0510(3) 0.0443(15) Uani 1 1 d .
H24 H 1.0662 0.8829 0.0171 0.053 Uiso 1 1 calc R
C25 C 1.2827(3) 0.5673(3) 0.0861(3) 0.0355(13) Uani 1 1 d .
C26 C 1.3500(3) 0.5375(3) 0.0286(2) 0.0397(14) Uani 1 1 d .
H26 H 1.3546 0.5876 -0.0051 0.048 Uiso 1 1 calc R
C27 C 1.4094(3) 0.4369(3) 0.0201(2) 0.0412(14) Uani 1 1 d .
H27 H 1.4546 0.4191 -0.0190 0.049 Uiso 1 1 calc R
C28 C 1.4040(3) 0.3622(3) 0.0674(3) 0.0370(14) Uani 1 1 d .
C29 C 1.3409(3) 0.3902(3) 0.1252(2) 0.0383(14) Uani 1 1 d .
H29 H 1.3391 0.3396 0.1591 0.046 Uiso 1 1 calc R
C30 C 1.2810(3) 0.4906(3) 0.1340(2) 0.0377(14) Uani 1 1 d .
H30 H 1.2376 0.5076 0.1737 0.045 Uiso 1 1 calc R
C31 C 1.5809(3) 0.2187(3) 0.0346(2) 0.0527(16) Uani 1 1 d .
H31A H 1.6104 0.1549 0.0168 0.079 Uiso 1 1 calc R
H31B H 1.6136 0.2088 0.0703 0.079 Uiso 1 1 calc R
H31C H 1.5937 0.2696 0.0023 0.079 Uiso 1 1 calc R
C32 C 1.4624(3) 0.2546(3) 0.0573(2) 0.0340(13) Uani 1 1 d .
C33 C 1.4779(3) 0.0812(3) 0.0602(2) 0.0516(16) Uani 1 1 d .
H33A H 1.5034 0.0715 0.0155 0.077 Uiso 1 1 calc R
H33B H 1.4326 0.0474 0.0789 0.077 Uiso 1 1 calc R
H33C H 1.5371 0.0525 0.0821 0.077 Uiso 1 1 calc R
C34 C 1.4173(3) 0.1922(3) 0.0664(2) 0.0330(13) Uani 1 1 d .
C35 C 1.3021(3) 0.2310(3) 0.0808(2) 0.0366(13) Uani 1 1 d .
C36 C 1.2388(3) 0.3104(3) 0.0436(2) 0.0415(14) Uani 1 1 d .
H36 H 1.2696 0.3427 0.0084 0.050 Uiso 1 1 calc R
C37 C 1.1320(3) 0.3444(3) 0.0560(2) 0.0391(14) Uani 1 1 d .
H37 H 1.0914 0.4000 0.0294 0.047 Uiso 1 1 calc R
C38 C 1.0819(3) 0.2997(3) 0.1060(2) 0.0346(13) Uani 1 1 d .
C39 C 1.1453(3) 0.2187(3) 0.1428(2) 0.0443(15) Uani 1 1 d .
H39 H 1.1145 0.1861 0.1777 0.053 Uiso 1 1 calc R
C40 C 1.2523(4) 0.1840(3) 0.1300(2) 0.0430(14) Uani 1 1 d .
H40 H 1.2932 0.1267 0.1554 0.052 Uiso 1 1 calc R
C41 C 0.9678(4) 0.3375(3) 0.1185(2) 0.0346(13) Uani 1 1 d .
C42 C 0.9128(4) 0.3158(3) 0.1768(2) 0.0429(14) Uani 1 1 d .
H42 H 0.9498 0.2740 0.2096 0.051 Uiso 1 1 calc R
C43 C 0.8046(3) 0.3542(3) 0.1880(2) 0.0388(14) Uani 1 1 d .
H43 H 0.7697 0.3359 0.2276 0.047 Uiso 1 1 calc R
C44 C 0.7469(3) 0.4186(3) 0.1424(2) 0.0349(13) Uani 1 1 d .
C45 C 0.8008(3) 0.4395(3) 0.0838(2) 0.0424(14) Uani 1 1 d .
H45 H 0.7635 0.4821 0.0514 0.051 Uiso 1 1 calc R
C46 C 0.9087(3) 0.3989(3) 0.0722(2) 0.0411(14) Uani 1 1 d .
H46 H 0.9436 0.4133 0.0315 0.049 Uiso 1 1 calc R
C47 C 0.6310(3) 0.4625(4) 0.1544(2) 0.0389(14) Uani 1 1 d .
C48 C 0.5864(3) 0.3870(3) 0.1637(3) 0.0524(16) Uani 1 1 d .
H48A H 0.5221 0.4074 0.1952 0.079 Uiso 1 1 calc R
H48B H 0.6371 0.3201 0.1784 0.079 Uiso 1 1 calc R
H48C H 0.5713 0.3847 0.1237 0.079 Uiso 1 1 calc R
C49 C -0.0048(4) 0.3953(4) 0.3907(3) 0.0705(19) Uani 1 1 d .
H49A H 0.0577 0.3971 0.3969 0.106 Uiso 1 1 calc R
H49B H -0.0085 0.3331 0.4132 0.106 Uiso 1 1 calc R
H49C H -0.0668 0.4536 0.4069 0.106 Uiso 1 1 calc R
C50 C 0.0003(4) 0.3985(4) 0.3211(3) 0.0546(17) Uani 1 1 d .
H50A H -0.0621 0.3951 0.3151 0.066 Uiso 1 1 calc R
H50B H 0.0623 0.3387 0.3051 0.066 Uiso 1 1 calc R
C51 C 0.0061(4) 0.4928(4) 0.2830(3) 0.0569(16) Uani 1 1 d .
H51A H 0.0698 0.4949 0.2880 0.068 Uiso 1 1 calc R
H51B H -0.0545 0.5525 0.3002 0.068 Uiso 1 1 calc R
C52 C 0.0077(4) 0.4993(4) 0.2129(3) 0.0533(16) Uani 1 1 d .
H52A H 0.0725 0.4439 0.1947 0.064 Uiso 1 1 calc R
H52B H -0.0518 0.4896 0.2081 0.064 Uiso 1 1 calc R
C53 C 0.0015(4) 0.5997(3) 0.1760(3) 0.0500(16) Uani 1 1 d .
H53A H -0.0629 0.6550 0.1947 0.060 Uiso 1 1 calc R
H53B H 0.0613 0.6090 0.1807 0.060 Uiso 1 1 calc R
C54 C 0.0020(4) 0.6078(4) 0.1063(3) 0.0679(19) Uani 1 1 d .
H54A H 0.0697 0.5599 0.0861 0.102 Uiso 1 1 calc R
H54B H -0.0107 0.6765 0.0866 0.102 Uiso 1 1 calc R
H54C H -0.0529 0.5923 0.1011 0.102 Uiso 1 1 calc R
C55 C 0.3765(6) 0.7984(5) 0.3041(4) 0.125(3) Uani 1 1 d .
H55A H 0.4375 0.7389 0.3167 0.187 Uiso 1 1 calc R
H55B H 0.3364 0.7773 0.2863 0.187 Uiso 1 1 calc R
H55C H 0.3328 0.8333 0.3410 0.187 Uiso 1 1 calc R
C56 C 0.4117(6) 0.8687(6) 0.2551(4) 0.130(3) Uani 1 1 d .
H56A H 0.3506 0.9211 0.2371 0.156 Uiso 1 1 calc R
H56B H 0.4623 0.8297 0.2206 0.156 Uiso 1 1 calc R
C57 C 0.4615(5) 0.9215(5) 0.2773(3) 0.090(3) Uani 1 1 d .
H57A H 0.4125 0.9556 0.3140 0.108 Uiso 1 1 calc R
H57B H 0.5247 0.8683 0.2930 0.108 Uiso 1 1 calc R
C58 C 0.4916(5) 0.9948(6) 0.2345(3) 0.102(3) Uani 1 1 d .
H58A H 0.4284 1.0490 0.2194 0.123 Uiso 1 1 calc R
H58B H 0.5399 0.9614 0.1974 0.123 Uiso 1 1 calc R
C59 C 0.5429(4) 1.0448(6) 0.2579(3) 0.102(3) Uani 1 1 d .
H59A H 0.4956 1.0797 0.2947 0.123 Uiso 1 1 calc R
H59B H 0.6078 0.9922 0.2719 0.123 Uiso 1 1 calc R
C60 C 0.5685(5) 1.1202(5) 0.2074(3) 0.115(3) Uani 1 1 d .
H60A H 0.6174 1.0855 0.1715 0.172 Uiso 1 1 calc R
H60B H 0.6001 1.1513 0.2247 0.172 Uiso 1 1 calc R
H60C H 0.5045 1.1726 0.1934 0.172 Uiso 1 1 calc R
C61 C -0.4088(3) 0.9543(3) 0.4211(2) 0.0532(16) Uani 1 1 d .
H61A H -0.4837 0.9883 0.4206 0.080 Uiso 1 1 calc R
H61B H -0.3721 0.9804 0.3835 0.080 Uiso 1 1 calc R
H61C H -0.3958 0.9669 0.4589 0.080 Uiso 1 1 calc R
C62 C -0.3699(3) 0.8426(3) 0.4214(2) 0.0395(14) Uani 1 1 d .
C63 C -0.2543(4) 0.7873(3) 0.4094(2) 0.0381(14) Uani 1 1 d .
C64 C -0.1923(3) 0.8066(3) 0.3542(2) 0.0385(13) Uani 1 1 d .
H64 H -0.2251 0.8578 0.3227 0.046 Uiso 1 1 calc R
C65 C -0.0843(3) 0.7544(3) 0.3427(2) 0.0405(14) Uani 1 1 d .
H65 H -0.0454 0.7682 0.3033 0.049 Uiso 1 1 calc R
C66 C -0.0328(3) 0.6821(3) 0.3887(2) 0.0338(13) Uani 1 1 d .
C67 C -0.0943(4) 0.6647(4) 0.4439(2) 0.0538(17) Uani 1 1 d .
H67 H -0.0615 0.6172 0.4767 0.065 Uiso 1 1 calc R
C68 C -0.2025(3) 0.7135(3) 0.4539(2) 0.0515(16) Uani 1 1 d .
H68 H -0.2414 0.6958 0.4920 0.062 Uiso 1 1 calc R
C69 C 0.0824(3) 0.6242(3) 0.3778(2) 0.0343(13) Uani 1 1 d .
C70 C 0.1449(4) 0.6369(4) 0.3231(3) 0.070(2) Uani 1 1 d .
H70 H 0.1139 0.6857 0.2902 0.084 Uiso 1 1 calc R
C71 C 0.2520(4) 0.5817(4) 0.3131(3) 0.084(2) Uani 1 1 d .
H71 H 0.2921 0.5952 0.2742 0.101 Uiso 1 1 calc R
C72 C 0.3015(3) 0.5081(3) 0.3576(2) 0.0346(13) Uani 1 1 d .
C73 C 0.2386(4) 0.4979(4) 0.4131(3) 0.070(2) Uani 1 1 d .
H73 H 0.2694 0.4501 0.4464 0.084 Uiso 1 1 calc R
C74 C 0.1322(4) 0.5540(4) 0.4230(3) 0.070(2) Uani 1 1 d .
H74 H 0.0923 0.5433 0.4627 0.084 Uiso 1 1 calc R
C75 C 0.4166(3) 0.4460(4) 0.3467(2) 0.0356(13) Uani 1 1 d .
C76 C 0.4801(3) 0.5029(3) 0.3403(3) 0.0550(16) Uani 1 1 d .
H76A H 0.4514 0.5459 0.3743 0.082 Uiso 1 1 calc R
H76B H 0.4777 0.5449 0.2995 0.082 Uiso 1 1 calc R
H76C H 0.5524 0.4550 0.3430 0.082 Uiso 1 1 calc R
C77 C 0.5740(3) 0.2793(3) 0.3441(2) 0.0526(16) Uani 1 1 d .
H77A H 0.6006 0.2415 0.3076 0.079 Uiso 1 1 calc R
H77B H 0.5853 0.2320 0.3828 0.079 Uiso 1 1 calc R
H77C H 0.6108 0.3208 0.3398 0.079 Uiso 1 1 calc R
C78 C 0.4582(3) 0.3468(4) 0.3474(2) 0.0385(14) Uani 1 1 d .
C79 C 0.3945(3) 0.2927(3) 0.3503(2) 0.0373(14) Uani 1 1 d .
C80 C 0.3412(3) 0.3100(3) 0.3028(2) 0.0423(14) Uani 1 1 d .
H80 H 0.3462 0.3567 0.2670 0.051 Uiso 1 1 calc R
C81 C 0.2804(3) 0.2606(4) 0.3062(2) 0.0429(15) Uani 1 1 d .
H81 H 0.2446 0.2742 0.2728 0.051 Uiso 1 1 calc R
C82 C 0.2712(4) 0.1917(3) 0.3579(3) 0.0389(14) Uani 1 1 d .
C83 C 0.3271(3) 0.1730(3) 0.4044(2) 0.0415(14) Uani 1 1 d .
H83 H 0.3232 0.1255 0.4400 0.050 Uiso 1 1 calc R
C84 C 0.3888(4) 0.2215(4) 0.4007(3) 0.0484(15) Uani 1 1 d .
H84 H 0.4274 0.2056 0.4331 0.058 Uiso 1 1 calc R
C85 C 0.2015(4) 0.1423(3) 0.3647(3) 0.0381(14) Uani 1 1 d .
C86 C 0.1425(4) 0.1277(3) 0.4230(2) 0.0461(15) Uani 1 1 d .
H86 H 0.1470 0.1494 0.4588 0.055 Uiso 1 1 calc R
C87 C 0.0768(4) 0.0820(4) 0.4299(3) 0.0491(15) Uani 1 1 d .
H87 H 0.0382 0.0721 0.4703 0.059 Uiso 1 1 calc R
C88 C 0.0672(4) 0.0509(4) 0.3784(3) 0.0457(15) Uani 1 1 d .
C89 C 0.1273(4) 0.0659(4) 0.3209(3) 0.0490(15) Uani 1 1 d .
H89 H 0.1235 0.0437 0.2851 0.059 Uiso 1 1 calc R
C90 C 0.1917(4) 0.1112(4) 0.3132(3) 0.0477(15) Uani 1 1 d .
H90 H 0.2297 0.1213 0.2726 0.057 Uiso 1 1 calc R
C91 C -0.0025(4) 0.0020(4) 0.3876(3) 0.0484(15) Uani 1 1 d .
C92 C 0.0535(4) -0.1077(4) 0.3765(3) 0.075(2) Uani 1 1 d .
H92A H 0.0997 -0.1463 0.4072 0.112 Uiso 1 1 calc R
H92B H 0.0947 -0.1138 0.3337 0.112 Uiso 1 1 calc R
H92C H 0.0023 -0.1341 0.3813 0.112 Uiso 1 1 calc R
C93 C -0.1804(4) 0.0039(4) 0.4186(3) 0.0615(17) Uani 1 1 d .
H93A H -0.2255 0.0343 0.3869 0.092 Uiso 1 1 calc R
H93B H -0.2232 0.0162 0.4607 0.092 Uiso 1 1 calc R
H93C H -0.1413 -0.0688 0.4165 0.092 Uiso 1 1 calc R
C94 C -0.1052(4) 0.0507(4) 0.4060(3) 0.0448(15) Uani 1 1 d .
C95 C -0.1576(4) 0.1605(4) 0.4112(3) 0.0417(14) Uani 1 1 d .
C96 C -0.1645(3) 0.2300(4) 0.3574(2) 0.0428(14) Uani 1 1 d .
H96 H -0.1333 0.2062 0.3173 0.051 Uiso 1 1 calc R
C97 C -0.2152(3) 0.3319(4) 0.3607(3) 0.0394(14) Uani 1 1 d .
H97 H -0.2206 0.3769 0.3228 0.047 Uiso 1 1 calc R
C98 C -0.2593(3) 0.3711(4) 0.4188(3) 0.0422(14) Uani 1 1 d .
C99 C -0.2535(4) 0.3011(4) 0.4719(3) 0.0559(17) Uani 1 1 d .
H99 H -0.2854 0.3247 0.5120 0.067 Uiso 1 1 calc R
C100 C -0.2042(4) 0.1998(4) 0.4689(3) 0.0534(16) Uani 1 1 d .
H100 H -0.2013 0.1549 0.5068 0.064 Uiso 1 1 calc R
C101 C -0.3094(4) 0.4803(4) 0.4216(3) 0.0417(14) Uani 1 1 d .
C102 C -0.2825(3) 0.5448(4) 0.3731(2) 0.0437(15) Uani 1 1 d .
H102 H -0.2343 0.5178 0.3366 0.052 Uiso 1 1 calc R
C103 C -0.3232(3) 0.6462(4) 0.3764(2) 0.0458(15) Uani 1 1 d .
H103 H -0.3034 0.6878 0.3420 0.055 Uiso 1 1 calc R
C104 C -0.3938(4) 0.6899(4) 0.4298(2) 0.0426(14) Uani 1 1 d .
C105 C -0.4265(4) 0.6262(4) 0.4763(3) 0.0535(16) Uani 1 1 d .
H105 H -0.4793 0.6541 0.5110 0.064 Uiso 1 1 calc R
C106 C -0.3842(4) 0.5239(4) 0.4733(3) 0.0589(18) Uani 1 1 d .
H106 H -0.4062 0.4826 0.5067 0.071 Uiso 1 1 calc R
C107 C -0.4340(3) 0.7979(4) 0.4340(2) 0.0415(14) Uani 1 1 d .
C108 C -0.5504(3) 0.8532(3) 0.4550(2) 0.0512(16) Uani 1 1 d .
H10A H -0.5719 0.9261 0.4463 0.077 Uiso 1 1 calc R
H10B H -0.5688 0.8350 0.5003 0.077 Uiso 1 1 calc R
H10C H -0.5861 0.8345 0.4319 0.077 Uiso 1 1 calc R

loop_
_atom_site_aniso_label
_atom_site_aniso_U_11
_atom_site_aniso_U_22
_atom_site_aniso_U_33
_atom_site_aniso_U_23
_atom_site_aniso_U_13
_atom_site_aniso_U_12
C1 0.028(3) 0.059(4) 0.060(4) -0.024(3) 0.003(3) -0.017(3)
C2 0.023(3) 0.053(3) 0.036(4) -0.010(3) 0.002(2) -0.019(3)
C3 0.024(3) 0.045(3) 0.033(3) -0.006(3) -0.004(2) -0.023(2)
C4 0.031(3) 0.052(4) 0.055(4) -0.011(3) -0.007(3) -0.019(3)
C5 0.041(3) 0.047(3) 0.033(4) -0.001(3) -0.011(3) -0.012(3)
C6 0.026(3) 0.041(3) 0.031(3) -0.010(3) 0.006(2) -0.013(2)
C7 0.035(3) 0.044(3) 0.040(4) -0.003(3) -0.008(3) -0.016(3)
C8 0.045(3) 0.049(3) 0.038(4) 0.003(3) -0.014(3) -0.023(3)
C9 0.026(3) 0.041(3) 0.032(4) -0.008(3) -0.003(2) -0.011(2)
C10 0.042(3) 0.062(4) 0.037(4) -0.005(3) -0.009(3) -0.024(3)
C11 0.053(4) 0.056(4) 0.033(4) 0.000(3) -0.010(3) -0.026(3)
C12 0.030(3) 0.036(3) 0.034(4) -0.006(3) -0.005(3) -0.007(2)
C13 0.042(3) 0.055(4) 0.047(4) -0.010(3) -0.012(3) -0.019(3)
C14 0.044(3) 0.041(3) 0.033(4) -0.004(3) -0.006(3) -0.013(3)
C15 0.036(3) 0.028(3) 0.044(4) -0.006(2) 0.002(3) -0.012(2)
C16 0.050(3) 0.035(3) 0.078(5) -0.005(3) -0.010(3) -0.012(3)
C17 0.049(3) 0.048(3) 0.085(5) -0.017(3) -0.014(3) -0.019(3)
C18 0.032(3) 0.026(3) 0.060(4) -0.010(3) -0.002(3) -0.015(2)
C19 0.027(3) 0.043(3) 0.045(4) -0.008(3) -0.005(3) -0.013(2)
C20 0.037(3) 0.044(3) 0.041(4) -0.013(3) 0.000(3) -0.011(3)
C21 0.031(3) 0.037(3) 0.043(4) -0.010(3) -0.005(3) -0.008(2)
C22 0.025(3) 0.038(3) 0.043(4) -0.008(3) -0.005(3) -0.016(2)
C23 0.049(3) 0.043(3) 0.031(4) -0.004(3) -0.013(3) -0.014(3)
C24 0.049(3) 0.033(3) 0.050(4) -0.003(3) -0.018(3) -0.013(3)
C25 0.026(3) 0.036(3) 0.047(4) -0.011(3) -0.012(3) -0.010(2)
C26 0.036(3) 0.041(3) 0.039(4) 0.007(3) -0.006(3) -0.019(3)
C27 0.024(3) 0.044(3) 0.040(4) -0.008(3) 0.008(2) -0.008(2)
C28 0.019(3) 0.038(3) 0.052(4) -0.009(3) -0.009(3) -0.008(2)
C29 0.029(3) 0.039(3) 0.038(4) -0.001(3) -0.002(3) -0.011(2)
C30 0.027(3) 0.035(3) 0.043(4) -0.005(3) -0.003(3) -0.008(2)
C31 0.034(3) 0.042(3) 0.068(4) -0.018(3) -0.006(3) -0.001(2)
C32 0.023(3) 0.034(3) 0.037(3) -0.017(2) 0.001(2) -0.004(2)
C33 0.043(3) 0.041(3) 0.064(4) -0.015(3) -0.011(3) -0.008(3)
C34 0.023(3) 0.036(3) 0.035(3) -0.009(2) 0.000(2) -0.009(2)
C35 0.025(3) 0.039(3) 0.041(4) -0.004(3) -0.005(3) -0.010(2)
C36 0.032(3) 0.040(3) 0.034(4) 0.002(2) -0.001(3) -0.006(2)
C37 0.029(3) 0.043(3) 0.038(4) -0.003(3) -0.007(3) -0.010(2)
C38 0.028(3) 0.034(3) 0.038(4) -0.006(2) -0.001(3) -0.012(2)
C39 0.031(3) 0.049(3) 0.042(4) 0.009(3) -0.007(3) -0.015(3)
C40 0.035(3) 0.049(3) 0.042(4) 0.001(3) -0.010(3) -0.017(3)
C41 0.039(3) 0.041(3) 0.026(3) -0.009(2) -0.007(3) -0.016(2)
C42 0.038(3) 0.048(3) 0.041(4) -0.006(3) -0.011(3) -0.015(3)
C43 0.038(3) 0.043(3) 0.034(4) -0.006(3) 0.000(3) -0.019(3)
C44 0.032(3) 0.044(3) 0.031(3) -0.009(3) -0.005(3) -0.016(2)
C45 0.027(3) 0.060(3) 0.040(4) -0.004(3) -0.004(3) -0.021(3)
C46 0.038(3) 0.057(3) 0.029(4) 0.002(3) -0.008(3) -0.024(3)
C47 0.033(3) 0.043(3) 0.044(4) -0.007(3) 0.001(3) -0.022(3)
C48 0.035(3) 0.061(4) 0.069(4) -0.009(3) -0.003(3) -0.030(3)
C49 0.061(4) 0.072(4) 0.062(5) 0.000(3) -0.002(4) -0.023(3)
C50 0.041(3) 0.047(4) 0.069(5) -0.003(3) -0.013(3) -0.015(3)
C51 0.051(4) 0.065(4) 0.061(5) -0.016(3) -0.013(3) -0.025(3)
C52 0.043(3) 0.049(4) 0.068(5) -0.013(3) -0.011(3) -0.017(3)
C53 0.029(3) 0.051(4) 0.061(5) -0.014(3) 0.003(3) -0.012(3)
C54 0.057(4) 0.073(4) 0.057(5) -0.001(3) -0.005(3) -0.019(3)
C55 0.150(7) 0.070(5) 0.130(8) -0.027(5) 0.024(6) -0.046(5)
C56 0.094(6) 0.123(8) 0.169(10) -0.065(7) 0.018(6) -0.043(6)
C57 0.068(5) 0.057(5) 0.095(7) -0.005(4) 0.001(5) 0.005(4)
C58 0.071(5) 0.122(7) 0.066(6) -0.033(5) -0.013(5) 0.006(5)
C59 0.035(4) 0.172(8) 0.061(6) -0.047(5) -0.015(4) 0.005(4)
C60 0.148(7) 0.091(5) 0.091(6) -0.033(5) 0.045(5) -0.064(5)
C61 0.043(3) 0.039(3) 0.062(4) -0.006(3) -0.005(3) -0.007(3)
C62 0.023(3) 0.039(3) 0.045(4) -0.013(3) 0.001(3) -0.005(2)
C63 0.033(3) 0.035(3) 0.036(4) -0.006(3) -0.004(3) -0.006(2)
C64 0.036(3) 0.040(3) 0.034(4) -0.008(2) -0.004(3) -0.012(2)
C65 0.028(3) 0.047(3) 0.037(4) -0.001(3) 0.000(3) -0.014(2)
C66 0.024(3) 0.035(3) 0.035(3) -0.015(2) 0.000(2) -0.005(2)
C67 0.036(3) 0.054(4) 0.038(4) 0.003(3) 0.005(3) -0.002(3)
C68 0.029(3) 0.057(4) 0.038(4) 0.003(3) 0.008(3) -0.005(3)
C69 0.025(3) 0.030(3) 0.038(4) -0.007(2) -0.004(3) -0.004(2)
C70 0.029(3) 0.088(4) 0.045(4) 0.015(3) 0.004(3) -0.002(3)
C71 0.030(3) 0.115(5) 0.046(4) 0.021(4) -0.002(3) 0.002(3)
C72 0.028(3) 0.041(3) 0.033(3) -0.010(3) 0.002(3) -0.015(2)
C73 0.028(3) 0.096(5) 0.053(4) 0.024(4) -0.006(3) -0.015(3)
C74 0.028(3) 0.111(5) 0.040(4) 0.021(4) 0.000(3) -0.020(3)
C75 0.022(3) 0.052(3) 0.037(4) -0.008(3) 0.000(2) -0.021(3)
C76 0.031(3) 0.067(4) 0.067(5) -0.007(3) -0.008(3) -0.023(3)
C77 0.024(3) 0.066(4) 0.063(4) -0.019(3) -0.001(3) -0.014(3)
C78 0.022(3) 0.050(3) 0.037(4) -0.005(3) -0.004(2) -0.012(3)
C79 0.029(3) 0.039(3) 0.035(4) -0.009(3) -0.002(3) -0.007(2)
C80 0.036(3) 0.053(3) 0.032(4) 0.005(3) -0.011(3) -0.017(3)
C81 0.021(3) 0.056(3) 0.040(4) -0.001(3) -0.005(3) -0.010(3)
C82 0.029(3) 0.040(3) 0.040(4) -0.009(3) -0.007(3) -0.006(2)
C83 0.033(3) 0.040(3) 0.039(4) 0.006(3) -0.008(3) -0.010(3)
C84 0.034(3) 0.052(3) 0.056(4) -0.005(3) -0.019(3) -0.011(3)
C85 0.030(3) 0.039(3) 0.038(4) -0.003(3) -0.002(3) -0.013(2)
C86 0.046(3) 0.053(3) 0.035(4) -0.012(3) -0.001(3) -0.017(3)
C87 0.049(4) 0.048(3) 0.046(4) 0.001(3) -0.005(3) -0.023(3)
C88 0.032(3) 0.041(3) 0.057(4) -0.007(3) -0.002(3) -0.013(3)
C89 0.040(3) 0.062(4) 0.050(4) -0.015(3) -0.002(3) -0.026(3)
C90 0.037(3) 0.063(4) 0.045(4) -0.012(3) 0.003(3) -0.026(3)
C91 0.034(3) 0.043(3) 0.067(4) -0.011(3) 0.002(3) -0.020(3)
C92 0.048(4) 0.056(4) 0.114(6) -0.031(4) 0.004(4) -0.018(3)
C93 0.049(3) 0.060(4) 0.075(5) -0.003(3) -0.007(3) -0.027(3)
C94 0.031(3) 0.046(3) 0.058(4) -0.009(3) 0.002(3) -0.022(3)
C95 0.033(3) 0.040(3) 0.052(4) -0.002(3) -0.008(3) -0.017(3)
C96 0.040(3) 0.053(4) 0.039(4) -0.002(3) -0.012(3) -0.021(3)
C97 0.036(3) 0.046(3) 0.040(4) 0.000(3) -0.008(3) -0.023(3)
C98 0.028(3) 0.046(3) 0.043(4) 0.005(3) -0.003(3) -0.015(3)
C99 0.059(4) 0.045(4) 0.046(4) -0.009(3) 0.010(3) -0.016(3)
C100 0.046(3) 0.051(4) 0.048(4) -0.004(3) -0.003(3) -0.013(3)
C101 0.034(3) 0.041(3) 0.041(4) -0.005(3) -0.004(3) -0.010(3)
C102 0.032(3) 0.052(4) 0.036(4) -0.006(3) -0.002(3) -0.011(3)
C103 0.034(3) 0.045(3) 0.046(4) -0.006(3) 0.002(3) -0.010(3)
C104 0.031(3) 0.041(3) 0.039(4) -0.003(3) 0.002(3) -0.007(3)
C105 0.037(3) 0.055(4) 0.050(4) -0.008(3) 0.015(3) -0.016(3)
C106 0.046(3) 0.052(4) 0.055(4) 0.001(3) 0.011(3) -0.015(3)
C107 0.021(3) 0.043(3) 0.044(4) -0.008(3) 0.002(3) -0.004(2)
C108 0.030(3) 0.047(3) 0.066(4) -0.016(3) 0.001(3) -0.009(3)

loop_
_atom_type_symbol
_atom_type_description
_atom_type_scat_dispersion_real
_atom_type_scat_dispersion_imag
_atom_type_scat_source
C C 0.0033 0.0016 'International Tables Vol C Tables 4.2.6.8 and 6.1.1.4'
H H 0.0000 0.0000 'International Tables Vol C Tables 4.2.6.8 and 6.1.1.4'

loop_
_geom_angle_atom_site_label_1
_geom_angle_atom_site_label_2
_geom_angle_atom_site_label_3
_geom_angle
C2 C1 H1A 109.5
C2 C1 H1B 109.5
H1A C1 H1B 109.5
C2 C1 H1C 109.5
H1A C1 H1C 109.5
H1B C1 H1C 109.5
C47 C2 C3 122.7(4)
C47 C2 C1 122.7(5)
C3 C2 C1 114.7(4)
C4 C3 C8 115.9(5)
C4 C3 C2 122.7(5)
C8 C3 C2 121.3(4)
C3 C4 C5 122.7(5)
C3 C4 H4 118.6
C5 C4 H4 118.6
C4 C5 C6 120.8(5)
C4 C5 H5 119.6
C6 C5 H5 119.6
C7 C6 C5 116.5(5)
C7 C6 C9 121.4(5)
C5 C6 C9 122.1(5)
C8 C7 C6 122.0(5)
C8 C7 H7 119.0
C6 C7 H7 119.0
C7 C8 C3 121.9(5)
C7 C8 H8 119.1
C3 C8 H8 119.1
C14 C9 C10 117.2(5)
C14 C9 C6 121.1(5)
C10 C9 C6 121.8(5)
C9 C10 C11 120.6(5)
C9 C10 H10 119.7
C11 C10 H10 119.7
C12 C11 C10 121.6(5)
C12 C11 H11 119.2
C10 C11 H11 119.2
C13 C12 C11 117.3(5)
C13 C12 C15 119.7(5)
C11 C12 C15 123.0(5)
C12 C13 C14 121.0(5)
C12 C13 H13 119.5
C14 C13 H13 119.5
C9 C14 C13 122.3(5)
C9 C14 H14 118.8
C13 C14 H14 118.8
C18 C15 C12 121.4(4)
C18 C15 C16 124.5(5)
C12 C15 C16 113.9(4)
C15 C16 H16A 109.5
C15 C16 H16B 109.5
H16A C16 H16B 109.5
C15 C16 H16C 109.5
H16A C16 H16C 109.5
H16B C16 H16C 109.5
C18 C17 H17A 109.5
C18 C17 H17B 109.5
H17A C17 H17B 109.5
C18 C17 H17C 109.5
H17A C17 H17C 109.5
H17B C17 H17C 109.5
C15 C18 C19 122.1(4)
C15 C18 C17 124.7(4)
C19 C18 C17 113.1(4)
C24 C19 C20 117.7(5)
C24 C19 C18 121.2(5)
C20 C19 C18 121.0(5)
C21 C20 C19 120.5(5)
C21 C20 H20 119.7
C19 C20 H20 119.7
C20 C21 C22 121.7(5)
C20 C21 H21 119.2
C22 C21 H21 119.2
C23 C22 C21 117.0(5)
C23 C22 C25 121.8(5)
C21 C22 C25 121.2(5)
C24 C23 C22 121.4(5)
C24 C23 H23 119.3
C22 C23 H23 119.3
C23 C24 C19 121.6(5)
C23 C24 H24 119.2
C19 C24 H24 119.2
C30 C25 C26 116.7(4)
C30 C25 C22 123.1(5)
C26 C25 C22 120.1(5)
C27 C26 C25 121.3(4)
C27 C26 H26 119.3
C25 C26 H26 119.3
C28 C27 C26 121.1(5)
C28 C27 H27 119.5
C26 C27 H27 119.5
C27 C28 C29 118.3(5)
C27 C28 C32 121.2(5)
C29 C28 C32 120.4(5)
C30 C29 C28 120.9(5)
C30 C29 H29 119.5
C28 C29 H29 119.5
C29 C30 C25 121.5(5)
C29 C30 H30 119.2
C25 C30 H30 119.2
C32 C31 H31A 109.5
C32 C31 H31B 109.5
H31A C31 H31B 109.5
C32 C31 H31C 109.5
H31A C31 H31C 109.5
H31B C31 H31C 109.5
C34 C32 C28 123.5(4)
C34 C32 C31 121.9(4)
C28 C32 C31 114.6(4)
C34 C33 H33A 109.5
C34 C33 H33B 109.5
H33A C33 H33B 109.5
C34 C33 H33C 109.5
H33A C33 H33C 109.5
H33B C33 H33C 109.5
C32 C34 C35 120.9(4)
C32 C34 C33 123.2(4)
C35 C34 C33 115.8(4)
C36 C35 C40 116.1(4)
C36 C35 C34 121.9(4)
C40 C35 C34 121.8(4)
C35 C36 C37 121.9(5)
C35 C36 H36 119.1
C37 C36 H36 119.1
C36 C37 C38 122.1(4)
C36 C37 H37 118.9
C38 C37 H37 118.9
C39 C38 C37 116.2(4)
C39 C38 C41 122.7(4)
C37 C38 C41 121.1(4)
C40 C39 C38 121.7(5)
C40 C39 H39 119.1
C38 C39 H39 119.1
C39 C40 C35 121.9(4)
C39 C40 H40 119.1
C35 C40 H40 119.1
C42 C41 C46 116.5(4)
C42 C41 C38 122.2(4)
C46 C41 C38 121.2(5)
C43 C42 C41 121.3(5)
C43 C42 H42 119.4
C41 C42 H42 119.4
C44 C43 C42 121.4(5)
C44 C43 H43 119.3
C42 C43 H43 119.3
C43 C44 C45 117.7(4)
C43 C44 C47 121.9(5)
C45 C44 C47 120.3(4)
C46 C45 C44 120.7(5)
C46 C45 H45 119.6
C44 C45 H45 119.6
C45 C46 C41 122.3(5)
C45 C46 H46 118.9
C41 C46 H46 118.9
C2 C47 C44 121.7(4)
C2 C47 C48 123.2(4)
C44 C47 C48 115.0(4)
C47 C48 H48A 109.5
C47 C48 H48B 109.5
H48A C48 H48B 109.5
C47 C48 H48C 109.5
H48A C48 H48C 109.5
H48B C48 H48C 109.5
C50 C49 H49A 109.5
C50 C49 H49B 109.5
H49A C49 H49B 109.5
C50 C49 H49C 109.5
H49A C49 H49C 109.5
H49B C49 H49C 109.5
C49 C50 C51 112.5(5)
C49 C50 H50A 109.1
C51 C50 H50A 109.1
C49 C50 H50B 109.1
C51 C50 H50B 109.1
H50A C50 H50B 107.8
C50 C51 C52 113.4(5)
C50 C51 H51A 108.9
C52 C51 H51A 108.9
C50 C51 H51B 108.9
C52 C51 H51B 108.9
H51A C51 H51B 107.7
C53 C52 C51 113.1(5)
C53 C52 H52A 109.0
C51 C52 H52A 109.0
C53 C52 H52B 109.0
C51 C52 H52B 109.0
H52A C52 H52B 107.8
C54 C53 C52 113.8(5)
C54 C53 H53A 108.8
C52 C53 H53A 108.8
C54 C53 H53B 108.8
C52 C53 H53B 108.8
H53A C53 H53B 107.7
C53 C54 H54A 109.5
C53 C54 H54B 109.5
H54A C54 H54B 109.5
C53 C54 H54C 109.5
H54A C54 H54C 109.5
H54B C54 H54C 109.5
C56 C55 H55A 109.5
C56 C55 H55B 109.5
H55A C55 H55B 109.5
C56 C55 H55C 109.5
H55A C55 H55C 109.5
H55B C55 H55C 109.5
C55 C56 C57 116.8(8)
C55 C56 H56A 108.1
C57 C56 H56A 108.1
C55 C56 H56B 108.1
C57 C56 H56B 108.1
H56A C56 H56B 107.3
C58 C57 C56 120.5(7)
C58 C57 H57A 107.2
C56 C57 H57A 107.2
C58 C57 H57B 107.2
C56 C57 H57B 107.2
H57A C57 H57B 106.8
C57 C58 C59 119.1(7)
C57 C58 H58A 107.5
C59 C58 H58A 107.5
C57 C58 H58B 107.5
C59 C58 H58B 107.5
H58A C58 H58B 107.0
C60 C59 C58 112.3(6)
C60 C59 H59A 109.1
C58 C59 H59A 109.1
C60 C59 H59B 109.1
C58 C59 H59B 109.1
H59A C59 H59B 107.9
C59 C60 H60A 109.5
C59 C60 H60B 109.5
H60A C60 H60B 109.5
C59 C60 H60C 109.5
H60A C60 H60C 109.5
H60B C60 H60C 109.5
C62 C61 H61A 109.5
C62 C61 H61B 109.5
H61A C61 H61B 109.5
C62 C61 H61C 109.5
H61A C61 H61C 109.5
H61B C61 H61C 109.5
C107 C62 C63 124.0(4)
C107 C62 C61 122.9(4)
C63 C62 C61 113.1(4)
C68 C63 C64 116.1(4)
C68 C63 C62 121.0(5)
C64 C63 C62 123.0(4)
C63 C64 C65 123.0(4)
C63 C64 H64 118.5
C65 C64 H64 118.5
C64 C65 C66 120.3(5)
C64 C65 H65 119.8
C66 C65 H65 119.8
C67 C66 C65 116.5(4)
C67 C66 C69 121.8(4)
C65 C66 C69 121.7(4)
C66 C67 C68 122.9(5)
C66 C67 H67 118.5
C68 C67 H67 118.5
C63 C68 C67 121.1(5)
C63 C68 H68 119.5
C67 C68 H68 119.5
C70 C69 C74 115.4(4)
C70 C69 C66 123.2(4)
C74 C69 C66 121.4(5)
C69 C70 C71 122.7(5)
C69 C70 H70 118.6
C71 C70 H70 118.6
C72 C71 C70 121.8(5)
C72 C71 H71 119.1
C70 C71 H71 119.1
C73 C72 C71 115.1(4)
C73 C72 C75 122.6(4)
C71 C72 C75 122.3(5)
C72 C73 C74 122.8(5)
C72 C73 H73 118.6
C74 C73 H73 118.6
C69 C74 C73 122.2(5)
C69 C74 H74 118.9
C73 C74 H74 118.9
C78 C75 C72 121.6(5)
C78 C75 C76 123.1(4)
C72 C75 C76 115.1(4)
C75 C76 H76A 109.5
C75 C76 H76B 109.5
H76A C76 H76B 109.5
C75 C76 H76C 109.5
H76A C76 H76C 109.5
H76B C76 H76C 109.5
C78 C77 H77A 109.5
C78 C77 H77B 109.5
H77A C77 H77B 109.5
C78 C77 H77C 109.5
H77A C77 H77C 109.5
H77B C77 H77C 109.5
C75 C78 C79 122.1(4)
C75 C78 C77 123.3(5)
C79 C78 C77 114.5(4)
C80 C79 C84 117.8(5)
C80 C79 C78 121.8(5)
C84 C79 C78 120.4(5)
C79 C80 C81 121.6(5)
C79 C80 H80 119.2
C81 C80 H80 119.2
C80 C81 C82 120.8(5)
C80 C81 H81 119.6
C82 C81 H81 119.6
C83 C82 C81 117.1(5)
C83 C82 C85 120.8(5)
C81 C82 C85 122.0(5)
C82 C83 C84 122.1(5)
C82 C83 H83 119.0
C84 C83 H83 119.0
C79 C84 C83 120.5(5)
C79 C84 H84 119.8
C83 C84 H84 119.8
C90 C85 C86 117.8(5)
C90 C85 C82 121.4(5)
C86 C85 C82 120.9(5)
C87 C86 C85 121.4(5)
C87 C86 H86 119.3
C85 C86 H86 119.3
C88 C87 C86 120.8(5)
C88 C87 H87 119.6
C86 C87 H87 119.6
C87 C88 C89 116.6(5)
C87 C88 C91 119.2(5)
C89 C88 C91 124.2(6)
C90 C89 C88 123.4(6)
C90 C89 H89 118.3
C88 C89 H89 118.3
C89 C90 C85 120.1(5)
C89 C90 H90 120.0
C85 C90 H90 120.0
C94 C91 C88 122.2(5)
C94 C91 C92 123.8(5)
C88 C91 C92 114.0(4)
C91 C92 H92A 109.5
C91 C92 H92B 109.5
H92A C92 H92B 109.5
C91 C92 H92C 109.5
H92A C92 H92C 109.5
H92B C92 H92C 109.5
C94 C93 H93A 109.5
C94 C93 H93B 109.5
H93A C93 H93B 109.5
C94 C93 H93C 109.5
H93A C93 H93C 109.5
H93B C93 H93C 109.5
C91 C94 C95 121.8(5)
C91 C94 C93 124.8(5)
C95 C94 C93 113.3(4)
C96 C95 C100 116.6(5)
C96 C95 C94 120.6(5)
C100 C95 C94 122.8(5)
C97 C96 C95 121.8(5)
C97 C96 H96 119.1
C95 C96 H96 119.1
C96 C97 C98 121.4(5)
C96 C97 H97 119.3
C98 C97 H97 119.3
C99 C98 C97 116.1(5)
C99 C98 C101 123.2(5)
C97 C98 C101 120.7(5)
C100 C99 C98 122.7(5)
C100 C99 H99 118.7
C98 C99 H99 118.7
C99 C100 C95 121.3(5)
C99 C100 H100 119.3
C95 C100 H100 119.3
C102 C101 C106 117.1(5)
C102 C101 C98 121.0(5)
C106 C101 C98 121.9(5)
C103 C102 C101 122.1(5)
C103 C102 H102 119.0
C101 C102 H102 119.0
C102 C103 C104 121.3(5)
C102 C103 H103 119.4
C104 C103 H103 119.4
C105 C104 C103 116.4(5)
C105 C104 C107 122.6(5)
C103 C104 C107 120.9(5)
C106 C105 C104 122.0(5)
C106 C105 H105 119.0
C104 C105 H105 119.0
C105 C106 C101 120.9(5)
C105 C106 H106 119.6
C101 C106 H106 119.6
C62 C107 C104 121.4(4)
C62 C107 C108 123.0(5)
C104 C107 C108 115.6(5)
C107 C108 H10A 109.5
C107 C108 H10B 109.5
H10A C108 H10B 109.5
C107 C108 H10C 109.5
H10A C108 H10C 109.5
H10B C108 H10C 109.5

loop_
_geom_bond_atom_site_label_1
_geom_bond_atom_site_label_2
_geom_bond_distance
C1 C2 1.528(6)
C1 H1A 0.9800
C1 H1B 0.9800
C1 H1C 0.9800
C2 C47 1.338(6)
C2 C3 1.461(6)
C3 C4 1.371(6)
C3 C8 1.408(6)
C4 C5 1.383(6)
C4 H4 0.9500
C5 C6 1.404(6)
C5 H5 0.9500
C6 C7 1.387(6)
C6 C9 1.481(6)
C7 C8 1.366(6)
C7 H7 0.9500
C8 H8 0.9500
C9 C14 1.375(6)
C9 C10 1.391(6)
C10 C11 1.399(6)
C10 H10 0.9500
C11 C12 1.395(6)
C11 H11 0.9500
C12 C13 1.373(6)
C12 C15 1.487(6)
C13 C14 1.396(6)
C13 H13 0.9500
C14 H14 0.9500
C15 C18 1.319(6)
C15 C16 1.499(6)
C16 H16A 0.9800
C16 H16B 0.9800
C16 H16C 0.9800
C17 C18 1.526(6)
C17 H17A 0.9800
C17 H17B 0.9800
C17 H17C 0.9800
C18 C19 1.498(6)
C19 C24 1.384(6)
C19 C20 1.395(6)
C20 C21 1.383(6)
C20 H20 0.9500
C21 C22 1.396(6)
C21 H21 0.9500
C22 C23 1.392(6)
C22 C25 1.468(6)
C23 C24 1.374(6)
C23 H23 0.9500
C24 H24 0.9500
C25 C30 1.391(6)
C25 C26 1.411(6)
C26 C27 1.381(6)
C26 H26 0.9500
C27 C28 1.374(6)
C27 H27 0.9500
C28 C29 1.391(6)
C28 C32 1.480(6)
C29 C30 1.381(6)
C29 H29 0.9500
C30 H30 0.9500
C31 C32 1.543(6)
C31 H31A 0.9800
C31 H31B 0.9800
C31 H31C 0.9800
C32 C34 1.343(6)
C33 C34 1.505(6)
C33 H33A 0.9800
C33 H33B 0.9800
C33 H33C 0.9800
C34 C35 1.486(6)
C35 C36 1.381(5)
C35 C40 1.398(6)
C36 C37 1.382(6)
C36 H36 0.9500
C37 C38 1.391(6)
C37 H37 0.9500
C38 C39 1.385(5)
C38 C41 1.473(6)
C39 C40 1.382(6)
C39 H39 0.9500
C40 H40 0.9500
C41 C42 1.396(6)
C41 C46 1.397(5)
C42 C43 1.393(6)
C42 H42 0.9500
C43 C44 1.389(6)
C43 H43 0.9500
C44 C45 1.389(6)
C44 C47 1.489(6)
C45 C46 1.387(6)
C45 H45 0.9500
C46 H46 0.9500
C47 C48 1.517(6)
C48 H48A 0.9800
C48 H48B 0.9800
C48 H48C 0.9800
C49 C50 1.512(7)
C49 H49A 0.9800
C49 H49B 0.9800
C49 H49C 0.9800
C50 C51 1.513(6)
C50 H50A 0.9900
C50 H50B 0.9900
C51 C52 1.527(7)
C51 H51A 0.9900
C51 H51B 0.9900
C52 C53 1.527(6)
C52 H52A 0.9900
C52 H52B 0.9900
C53 C54 1.518(7)
C53 H53A 0.9900
C53 H53B 0.9900
C54 H54A 0.9800
C54 H54B 0.9800
C54 H54C 0.9800
C55 C56 1.510(9)
C55 H55A 0.9800
C55 H55B 0.9800
C55 H55C 0.9800
C56 C57 1.524(9)
C56 H56A 0.9900
C56 H56B 0.9900
C57 C58 1.448(8)
C57 H57A 0.9900
C57 H57B 0.9900
C58 C59 1.523(9)
C58 H58A 0.9900
C58 H58B 0.9900
C59 C60 1.519(8)
C59 H59A 0.9900
C59 H59B 0.9900
C60 H60A 0.9800
C60 H60B 0.9800
C60 H60C 0.9800
C61 C62 1.505(6)
C61 H61A 0.9800
C61 H61B 0.9800
C61 H61C 0.9800
C62 C107 1.343(6)
C62 C63 1.487(6)
C63 C68 1.380(6)
C63 C64 1.388(6)
C64 C65 1.391(6)
C64 H64 0.9500
C65 C66 1.392(6)
C65 H65 0.9500
C66 C67 1.374(6)
C66 C69 1.486(6)
C67 C68 1.391(6)
C67 H67 0.9500
C68 H68 0.9500
C69 C70 1.354(6)
C69 C74 1.359(6)
C70 C71 1.383(6)
C70 H70 0.9500
C71 C72 1.368(6)
C71 H71 0.9500
C72 C73 1.359(6)
C72 C75 1.491(6)
C73 C74 1.376(6)
C73 H73 0.9500
C74 H74 0.9500
C75 C78 1.325(6)
C75 C76 1.507(6)
C76 H76A 0.9800
C76 H76B 0.9800
C76 H76C 0.9800
C77 C78 1.519(5)
C77 H77A 0.9800
C77 H77B 0.9800
C77 H77C 0.9800
C78 C79 1.489(6)
C79 C80 1.381(6)
C79 C84 1.381(6)
C80 C81 1.389(6)
C80 H80 0.9500
C81 C82 1.390(6)
C81 H81 0.9500
C82 C83 1.383(6)
C82 C85 1.491(6)
C83 C84 1.390(6)
C83 H83 0.9500
C84 H84 0.9500
C85 C90 1.387(7)
C85 C86 1.392(6)
C86 C87 1.392(6)
C86 H86 0.9500
C87 C88 1.387(7)
C87 H87 0.9500
C88 C89 1.389(7)
C88 C91 1.475(7)
C89 C90 1.367(6)
C89 H89 0.9500
C90 H90 0.9500
C91 C94 1.332(6)
C91 C92 1.512(6)
C92 H92A 0.9800
C92 H92B 0.9800
C92 H92C 0.9800
C93 C94 1.514(6)
C93 H93A 0.9800
C93 H93B 0.9800
C93 H93C 0.9800
C94 C95 1.485(6)
C95 C96 1.391(6)
C95 C100 1.397(7)
C96 C97 1.371(6)
C96 H96 0.9500
C97 C98 1.404(6)
C97 H97 0.9500
C98 C99 1.386(6)
C98 C101 1.468(6)
C99 C100 1.362(6)
C99 H99 0.9500
C100 H100 0.9500
C101 C102 1.390(6)
C101 C106 1.400(6)
C102 C103 1.370(6)
C102 H102 0.9500
C103 C104 1.406(6)
C103 H103 0.9500
C104 C105 1.397(6)
C104 C107 1.469(6)
C105 C106 1.380(6)
C105 H105 0.9500
C106 H106 0.9500
C107 C108 1.512(5)
C108 H10A 0.9800
C108 H10B 0.9800
C108 H10C 0.9800
